data_7150344
loop_
_publ_author_name
'Charrier, Jean-Damien'
'Hadfield, David S.'
'Hitchcock, Peter B.'
'Young, Douglas W.'

_publ_section_title
;
 Synthesis of (2S,4S)- and (2S,4R)-5-fluoroleucine and
 (2S,4S)-[5,5-2H2]-5-fluoroleucine.
;
_journal_issue 4
_journal_name_full 'Organic &amp; biomolecular chemistry'
_journal_page_first 474
_journal_page_last 482
_journal_paper_doi 10.1039/b314933a
_journal_volume 2
_journal_year 2004
_chemical_formula_sum 'C23 H36 N2 O5'
_chemical_formula_weight 420.54
_chemical_name_systematic
;
?
;
_space_group_IT_number 19
_symmetry_cell_setting orthorhombic
_symmetry_space_group_name_Hall 'P 2ac 2ab'
_symmetry_space_group_name_H-M 'P 21 21 21'
_atom_sites_solution_hydrogens geom
_atom_sites_solution_primary direct
_atom_sites_solution_secondary difmap
_audit_creation_method SHELXL-97
_cell_angle_alpha 90.00
_cell_angle_beta 90.00
_cell_angle_gamma 90.00
_cell_formula_units_Z 4
_cell_length_a 9.005(2)
_cell_length_b 16.541(5)
_cell_length_c 16.841(4)
_cell_measurement_reflns_used 25
_cell_measurement_temperature 293(2)
_cell_measurement_theta_max 10
_cell_measurement_theta_min 7
_cell_volume 2508.5(11)
_computing_cell_refinement 'Enraf-Nonius CAD4'
_computing_data_collection 'Enraf-Nonius CAD4'
_computing_publication_material SHELXL-93
_computing_structure_refinement 'SHELXL-97 (Sheldrick, 1997)'
_computing_structure_solution 'SHELXS-97 (Sheldrick, 1990)'
_diffrn_ambient_temperature 293(2)
_diffrn_measured_fraction_theta_full 1.000
_diffrn_measured_fraction_theta_max 1.000
_diffrn_measurement_device_type 'Nonius CAD4'
_diffrn_measurement_method \w--2\q
_diffrn_radiation_monochromator graphite
_diffrn_radiation_source 'fine-focus sealed tube'
_diffrn_radiation_type MoK\a
_diffrn_radiation_wavelength 0.71073
_diffrn_reflns_av_R_equivalents 0.0344
_diffrn_reflns_av_sigmaI/netI 0.0976
_diffrn_reflns_limit_h_max 11
_diffrn_reflns_limit_h_min 0
_diffrn_reflns_limit_k_max 21
_diffrn_reflns_limit_k_min 0
_diffrn_reflns_limit_l_max 22
_diffrn_reflns_limit_l_min -22
_diffrn_reflns_number 6576
_diffrn_reflns_theta_full 27.97
_diffrn_reflns_theta_max 27.97
_diffrn_reflns_theta_min 2.42
_diffrn_standards_decay_% 0
_diffrn_standards_interval_time 120
_diffrn_standards_number 2
_exptl_absorpt_coefficient_mu 0.078
_exptl_absorpt_correction_type none
_exptl_crystal_density_diffrn 1.114
_exptl_crystal_density_method 'not measured'
_exptl_crystal_description block
_exptl_crystal_F_000 912
_exptl_crystal_size_max 0.4
_exptl_crystal_size_mid 0.3
_exptl_crystal_size_min 0.2
_refine_diff_density_max 0.136
_refine_diff_density_min -0.151
_refine_diff_density_rms 0.031
_refine_ls_abs_structure_details 'Flack H D (1983), Acta Cryst. A39, 876-881'
_refine_ls_abs_structure_Flack 1.5(18)
_refine_ls_extinction_method none
_refine_ls_goodness_of_fit_ref 0.982
_refine_ls_hydrogen_treatment mixed
_refine_ls_matrix_type full
_refine_ls_number_parameters 279
_refine_ls_number_reflns 6028
_refine_ls_number_restraints 0
_refine_ls_restrained_S_all 0.982
_refine_ls_R_factor_all 0.1789
_refine_ls_R_factor_gt 0.0672
_refine_ls_shift/su_max 0.000
_refine_ls_shift/su_mean 0.000
_refine_ls_structure_factor_coef Fsqd
_refine_ls_weighting_details 'calc w=1/[\s^2^(Fo^2^)+(0.0565P)^2^+0.0000P] where P=(Fo^2^+2Fc^2^)/3'
_refine_ls_weighting_scheme calc
_refine_ls_wR_factor_gt 0.1267
_refine_ls_wR_factor_ref 0.1668
_reflns_number_gt 2531
_reflns_number_total 6028
_reflns_threshold_expression >2sigma(I)
_cod_data_source_file b314933a.txt
_cod_data_source_block (19)-jan399
_cod_original_sg_symbol_H-M P2(1)2(1)2(1)
_cod_database_code 7150344

loop_
_symmetry_equiv_pos_as_xyz
'x, y, z'
'-x+1/2, -y, z+1/2'
'x+1/2, -y+1/2, -z'
'-x, y+1/2, -z+1/2'

loop_
_atom_site_label
_atom_site_type_symbol
_atom_site_fract_x
_atom_site_fract_y
_atom_site_fract_z
_atom_site_U_iso_or_equiv
_atom_site_adp_type
_atom_site_occupancy
_atom_site_symmetry_multiplicity
_atom_site_calc_flag
_atom_site_refinement_flags
_atom_site_disorder_assembly
_atom_site_disorder_group
O1 O 0.1499(2) 0.24454(17) 0.45580(16) 0.0883(9) Uani 1 1 d . . .
O2 O 0.2641(2) 0.28456(16) 0.17273(13) 0.0709(7) Uani 1 1 d . . .
O3 O 0.5069(3) 0.2647(2) 0.14957(17) 0.1158(12) Uani 1 1 d . . .
O4 O 0.7730(2) 0.16718(14) 0.29100(15) 0.0720(7) Uani 1 1 d . . .
O5 O 0.5545(3) 0.10736(18) 0.26054(19) 0.1034(11) Uani 1 1 d . . .
N1 N 0.3662(4) 0.1804(2) 0.46472(19) 0.0680(9) Uani 1 1 d . . .
H1N H 0.455(4) 0.190(2) 0.471(2) 0.074(12) Uiso 1 1 d . . .
N2 N 0.5651(3) 0.2350(2) 0.30579(18) 0.0636(8) Uani 1 1 d . . .
H2N H 0.622(4) 0.2747(17) 0.3128(17) 0.051(10) Uiso 1 1 d . . .
C1 C 0.2915(4) 0.0930(2) 0.5768(2) 0.0644(10) Uani 1 1 d . . .
C2 C 0.1979(5) 0.0345(3) 0.6080(3) 0.0979(15) Uani 1 1 d . . .
H2 H 0.1424 0.0023 0.5738 0.117 Uiso 1 1 calc R . .
C3 C 0.1858(6) 0.0232(3) 0.6901(4) 0.115(2) Uani 1 1 d . . .
H3 H 0.1245 -0.0169 0.7109 0.138 Uiso 1 1 calc R . .
C4 C 0.2655(7) 0.0719(4) 0.7386(4) 0.1145(19) Uani 1 1 d . . .
H4 H 0.2569 0.0654 0.7933 0.137 Uiso 1 1 calc R . .
C5 C 0.3568(5) 0.1292(3) 0.7102(3) 0.0901(13) Uani 1 1 d . . .
H5 H 0.4108 0.1613 0.7452 0.108 Uiso 1 1 calc R . .
C6 C 0.3706(4) 0.1407(2) 0.6298(3) 0.0716(10) Uani 1 1 d . . .
H6 H 0.4336 0.1808 0.6107 0.086 Uiso 1 1 calc R . .
C7 C 0.3060(4) 0.1025(2) 0.4879(2) 0.0716(11) Uani 1 1 d . . .
H7 H 0.2060 0.0985 0.4653 0.086 Uiso 1 1 calc R . .
C8 C 0.3993(5) 0.0350(3) 0.4511(3) 0.1052(14) Uani 1 1 d . . .
H8C H 0.3540 -0.0163 0.4621 0.158 Uiso 1 1 calc R . .
H8B H 0.4975 0.0361 0.4733 0.158 Uiso 1 1 calc R . .
H8A H 0.4052 0.0427 0.3947 0.158 Uiso 1 1 calc R . .
C9 C 0.2853(4) 0.2461(2) 0.44981(18) 0.0566(8) Uani 1 1 d . . .
C10 C 0.3680(4) 0.3197(2) 0.42143(19) 0.0608(9) Uani 1 1 d . . .
H10 H 0.4730 0.3139 0.4357 0.073 Uiso 1 1 calc R . .
C11 C 0.3074(5) 0.3952(2) 0.4604(3) 0.0908(12) Uani 1 1 d . . .
H11C H 0.3176 0.3907 0.5170 0.136 Uiso 1 1 calc R . .
H11B H 0.2044 0.4013 0.4471 0.136 Uiso 1 1 calc R . .
H11A H 0.3618 0.4414 0.4420 0.136 Uiso 1 1 calc R . .
C12 C 0.3557(4) 0.3268(2) 0.33031(19) 0.0620(9) Uani 1 1 d . . .
H12B H 0.2521 0.3352 0.3167 0.074 Uiso 1 1 calc R . .
H12A H 0.4099 0.3746 0.3136 0.074 Uiso 1 1 calc R . .
C13 C 0.4129(3) 0.2550(2) 0.28345(17) 0.0591(9) Uani 1 1 d . . .
H13 H 0.3502 0.2084 0.2963 0.071 Uiso 1 1 calc R . .
C14 C 0.4043(4) 0.2686(2) 0.1944(2) 0.0742(11) Uani 1 1 d . . .
C15 C 0.2242(5) 0.2924(3) 0.0884(2) 0.0780(11) Uani 1 1 d . . .
C16 C 0.3152(5) 0.3574(3) 0.0479(2) 0.1122(17) Uani 1 1 d . . .
H16C H 0.2837 0.3628 -0.0063 0.168 Uiso 1 1 calc R . .
H16B H 0.4184 0.3428 0.0494 0.168 Uiso 1 1 calc R . .
H16A H 0.3014 0.4079 0.0751 0.168 Uiso 1 1 calc R . .
C17 C 0.2378(6) 0.2106(3) 0.0498(3) 0.1176(17) Uani 1 1 d . . .
H17C H 0.1974 0.2128 -0.0029 0.176 Uiso 1 1 calc R . .
H17B H 0.1841 0.1714 0.0805 0.176 Uiso 1 1 calc R . .
H17A H 0.3405 0.1954 0.0472 0.176 Uiso 1 1 calc R . .
C18 C 0.0618(5) 0.3180(3) 0.0932(2) 0.1048(16) Uani 1 1 d . . .
H18C H 0.0072 0.2791 0.1238 0.157 Uiso 1 1 calc R . .
H18B H 0.0209 0.3210 0.0406 0.157 Uiso 1 1 calc R . .
H18A H 0.0550 0.3701 0.1182 0.157 Uiso 1 1 calc R . .
C19 C 0.6242(4) 0.1646(3) 0.2824(2) 0.0684(10) Uani 1 1 d . . .
C20 C 0.8684(4) 0.1014(2) 0.2622(2) 0.0693(10) Uani 1 1 d . . .
C21 C 1.0220(5) 0.1345(3) 0.2817(3) 0.1030(15) Uani 1 1 d . . .
H21C H 1.0359 0.1854 0.2553 0.155 Uiso 1 1 calc R . .
H21B H 1.0963 0.0970 0.2640 0.155 Uiso 1 1 calc R . .
H21A H 1.0307 0.1420 0.3380 0.155 Uiso 1 1 calc R . .
C22 C 0.8345(6) 0.0251(3) 0.3058(3) 0.1141(17) Uani 1 1 d . . .
H22C H 0.9009 -0.0168 0.2885 0.171 Uiso 1 1 calc R . .
H22B H 0.7339 0.0091 0.2952 0.171 Uiso 1 1 calc R . .
H22A H 0.8469 0.0337 0.3618 0.171 Uiso 1 1 calc R . .
C23 C 0.8478(5) 0.0913(3) 0.1745(2) 0.1108(16) Uani 1 1 d . . .
H23C H 0.7472 0.0757 0.1637 0.166 Uiso 1 1 calc R . .
H23B H 0.9142 0.0503 0.1553 0.166 Uiso 1 1 calc R . .
H23A H 0.8690 0.1415 0.1482 0.166 Uiso 1 1 calc R . .

loop_
_atom_site_aniso_label
_atom_site_aniso_U_11
_atom_site_aniso_U_22
_atom_site_aniso_U_33
_atom_site_aniso_U_23
_atom_site_aniso_U_13
_atom_site_aniso_U_12
O1 0.0407(13) 0.104(2) 0.120(2) 0.0290(19) 0.0039(14) 0.0039(15)
O2 0.0528(15) 0.109(2) 0.0508(14) 0.0003(13) 0.0049(11) -0.0043(13)
O3 0.0642(17) 0.198(4) 0.085(2) 0.013(2) 0.0247(15) 0.003(2)
O4 0.0458(14) 0.0676(16) 0.1026(19) -0.0169(15) -0.0073(13) 0.0049(13)
O5 0.0691(19) 0.086(2) 0.155(3) -0.043(2) 0.0034(18) -0.0272(17)
N1 0.0395(17) 0.081(2) 0.084(2) 0.0228(18) -0.0061(17) -0.0055(18)
N2 0.0405(16) 0.062(2) 0.088(2) -0.0079(18) -0.0049(15) -0.0079(17)
C1 0.0412(18) 0.059(2) 0.093(3) 0.026(2) 0.005(2) 0.008(2)
C2 0.060(2) 0.076(3) 0.158(5) 0.045(3) 0.002(3) -0.003(2)
C3 0.074(3) 0.098(4) 0.171(6) 0.081(4) 0.030(4) 0.010(3)
C4 0.101(4) 0.120(5) 0.123(4) 0.057(4) 0.026(4) 0.036(4)
C5 0.102(4) 0.089(3) 0.080(3) 0.023(2) 0.006(3) 0.024(3)
C6 0.057(2) 0.072(2) 0.087(3) 0.017(2) 0.001(2) 0.006(2)
C7 0.057(2) 0.068(2) 0.089(3) 0.010(2) -0.012(2) -0.008(2)
C8 0.123(4) 0.087(3) 0.106(3) -0.014(3) 0.002(3) -0.010(3)
C9 0.0447(18) 0.075(2) 0.0499(19) 0.0073(18) -0.0034(17) 0.002(2)
C10 0.0480(19) 0.075(2) 0.059(2) 0.0070(19) -0.0050(17) -0.001(2)
C11 0.103(3) 0.087(3) 0.083(3) -0.008(2) 0.001(3) 0.005(3)
C12 0.0444(18) 0.079(2) 0.062(2) 0.0177(19) 0.0009(17) 0.0019(19)
C13 0.0396(17) 0.079(2) 0.058(2) 0.004(2) 0.0018(16) -0.0076(18)
C14 0.051(2) 0.107(3) 0.064(2) 0.000(2) 0.007(2) -0.007(2)
C15 0.076(3) 0.111(3) 0.047(2) -0.004(2) 0.001(2) -0.001(3)
C16 0.127(4) 0.139(4) 0.071(3) 0.024(3) 0.017(3) -0.012(3)
C17 0.129(4) 0.138(4) 0.086(3) -0.037(3) -0.001(3) -0.003(4)
C18 0.088(3) 0.155(4) 0.072(3) -0.007(3) -0.024(2) 0.017(3)
C19 0.059(2) 0.066(3) 0.080(3) -0.011(2) 0.001(2) -0.007(2)
C20 0.073(3) 0.067(2) 0.069(3) -0.008(2) 0.007(2) 0.013(2)
C21 0.063(3) 0.111(4) 0.135(4) -0.027(3) -0.012(3) 0.029(2)
C22 0.142(4) 0.082(3) 0.118(4) 0.009(3) 0.020(3) 0.019(3)
C23 0.113(4) 0.147(4) 0.072(3) -0.017(3) 0.011(3) -0.012(4)

loop_
_atom_type_symbol
_atom_type_description
_atom_type_scat_dispersion_real
_atom_type_scat_dispersion_imag
_atom_type_scat_source
C C 0.0033 0.0016 'International Tables Vol C Tables 4.2.6.8 and 6.1.1.4'
H H 0.0000 0.0000 'International Tables Vol C Tables 4.2.6.8 and 6.1.1.4'
N N 0.0061 0.0033 'International Tables Vol C Tables 4.2.6.8 and 6.1.1.4'
O O 0.0106 0.0060 'International Tables Vol C Tables 4.2.6.8 and 6.1.1.4'

loop_
_geom_angle_atom_site_label_1
_geom_angle_atom_site_label_2
_geom_angle_atom_site_label_3
_geom_angle
_geom_angle_site_symmetry_1
_geom_angle_site_symmetry_3
_geom_angle_publ_flag
C14 O2 C15 120.7(3) . . ?
C19 O4 C20 121.5(3) . . ?
C9 N1 C7 124.8(3) . . ?
C19 N2 C13 119.6(3) . . ?
C2 C1 C6 117.7(4) . . ?
C2 C1 C7 120.0(4) . . ?
C6 C1 C7 122.3(3) . . ?
C1 C2 C3 121.0(5) . . ?
C4 C3 C2 118.4(5) . . ?
C5 C4 C3 122.0(6) . . ?
C4 C5 C6 120.3(5) . . ?
C5 C6 C1 120.6(4) . . ?
N1 C7 C1 113.0(3) . . ?
N1 C7 C8 109.5(3) . . ?
C1 C7 C8 111.9(3) . . ?
O1 C9 N1 120.8(4) . . ?
O1 C9 C10 122.5(3) . . ?
N1 C9 C10 116.6(3) . . ?
C9 C10 C11 110.5(3) . . ?
C9 C10 C12 110.0(3) . . ?
C11 C10 C12 110.0(3) . . ?
C13 C12 C10 115.6(3) . . ?
N2 C13 C12 111.3(3) . . ?
N2 C13 C14 109.6(3) . . ?
C12 C13 C14 112.4(3) . . ?
O3 C14 O2 124.6(3) . . ?
O3 C14 C13 125.2(3) . . ?
O2 C14 C13 110.2(3) . . ?
O2 C15 C17 108.5(3) . . ?
O2 C15 C16 111.4(3) . . ?
C17 C15 C16 113.6(3) . . ?
O2 C15 C18 102.0(3) . . ?
C17 C15 C18 110.5(4) . . ?
C16 C15 C18 110.2(4) . . ?
O5 C19 N2 124.8(4) . . ?
O5 C19 O4 125.5(4) . . ?
N2 C19 O4 109.6(3) . . ?
O4 C20 C22 110.2(3) . . ?
O4 C20 C23 109.7(3) . . ?
C22 C20 C23 111.5(4) . . ?
O4 C20 C21 101.2(3) . . ?
C22 C20 C21 112.5(4) . . ?
C23 C20 C21 111.4(4) . . ?

loop_
_geom_bond_atom_site_label_1
_geom_bond_atom_site_label_2
_geom_bond_distance
_geom_bond_site_symmetry_2
_geom_bond_publ_flag
O1 C9 1.224(4) . ?
O2 C14 1.340(4) . ?
O2 C15 1.471(4) . ?
O3 C14 1.195(4) . ?
O4 C19 1.349(4) . ?
O4 C20 1.468(4) . ?
O5 C19 1.194(4) . ?
N1 C9 1.332(5) . ?
N1 C7 1.452(5) . ?
N2 C19 1.340(4) . ?
N2 C13 1.459(4) . ?
C1 C2 1.387(5) . ?
C1 C6 1.388(5) . ?
C1 C7 1.512(5) . ?
C2 C3 1.400(7) . ?
C3 C4 1.353(7) . ?
C4 C5 1.343(7) . ?
C5 C6 1.372(5) . ?
C7 C8 1.530(5) . ?
C9 C10 1.505(5) . ?
C10 C11 1.513(5) . ?
C10 C12 1.543(4) . ?
C12 C13 1.517(5) . ?
C13 C14 1.519(4) . ?
C15 C17 1.507(6) . ?
C15 C16 1.514(5) . ?
C15 C18 1.524(5) . ?
C20 C22 1.493(5) . ?
C20 C23 1.498(5) . ?
C20 C21 1.524(5) . ?

loop_
_cod_related_entry_id
_cod_related_entry_database
_cod_related_entry_code
1 ChemSpider 10187599
